data_4089087
loop_
_publ_author_name
'Shaw, Paul A.'
'Clarkson, Guy J.'
'Rourke, Jonathan P.'

_publ_section_title
;
 Long-Lived Five-Coordinate Platinum(IV) Intermediates: Regiospecific C--C
 Coupling
;
_journal_issue 21
_journal_name_full Organometallics
_journal_page_first 3751
_journal_paper_doi 10.1021/acs.organomet.6b00697
_journal_volume 35
_journal_year 2016
_chemical_formula_moiety 'C28 H35 F2 I N P Pt'
_chemical_formula_sum 'C28 H35 F2 I N P Pt'
_chemical_formula_weight 776.53
_space_group_crystal_system monoclinic
_space_group_IT_number 14
_space_group_name_Hall '-P 2ybc'
_space_group_name_H-M_alt 'P 1 21/c 1'
_atom_sites_solution_hydrogens geom
_atom_sites_solution_primary direct
_audit_creation_date 2016-07-05
_audit_creation_method
;
Olex2 1.2
(compiled 2016.02.19 svn.r3266 for OlexSys, GUI svn.r5155)
;
_cell_angle_alpha 90
_cell_angle_beta 96.9421(8)
_cell_angle_gamma 90
_cell_formula_units_Z 4
_cell_length_a 8.56227(7)
_cell_length_b 17.96588(15)
_cell_length_c 18.24470(15)
_cell_measurement_reflns_used 41910
_cell_measurement_temperature 150(2)
_cell_measurement_theta_max 32.1960
_cell_measurement_theta_min 2.9820
_cell_volume 2785.98(4)
_computing_cell_refinement 'CrysAlisPro 1.171.38.43d (Rigaku OD, 2015)'
_computing_data_collection 'CrysAlisPro 1.171.38.43d (Rigaku OD, 2015)'
_computing_data_reduction 'CrysAlisPro 1.171.38.43d (Rigaku OD, 2015)'
_computing_molecular_graphics 'Olex2 (Dolomanov et al., 2009)'
_computing_publication_material 'Olex2 (Dolomanov et al., 2009)'
_computing_structure_refinement 'ShelXL (Sheldrick, 2015)'
_computing_structure_solution 'ShelXT (Sheldrick, 2015)'
_diffrn_ambient_environment N~2~
_diffrn_ambient_temperature 150(2)
_diffrn_detector 'CCD plate'
_diffrn_detector_area_resol_mean 10.2833
_diffrn_detector_type Ruby
_diffrn_measured_fraction_theta_full 0.999
_diffrn_measured_fraction_theta_max 0.962
_diffrn_measurement_details
;
List of Runs (angles in degrees, time in seconds):

  # Type    Start    End  Width  t~exp~   \w     \q     \k     \f   Frames
--------------------------------------------------------------------------
  1  \w     -7.00  92.00   1.00    3.25    --   17.29  38.00 120.00   99
  2  \w    -24.00  97.00   1.00    3.25    --   17.29  19.00  30.00  121
  3  \w     35.00 106.00   1.00    3.25    --   17.29 178.00 -30.00   71
  4  \w     -7.00  92.00   1.00    3.25    --   17.29  38.00-150.00   99
  5  \w    -15.00  93.00   1.00    3.25    --   17.29  77.00 150.00  108
  6  \w    -25.00  23.00   1.00    3.25    --  -18.22 -99.00 -60.00   48
  7  \w    -57.00  42.00   1.00    3.25    --   17.29 -38.00  30.00   99
  8  \w   -107.00 -57.00   1.00    3.25    --  -18.22-178.00  30.00   50
  9  \w   -105.00 -53.00   1.00    3.25    --  -18.22 178.00-180.00   52
 10  \w    -25.00  23.00   1.00    3.25    --  -18.22 -99.00-150.00   48
 11  \w   -107.00 -57.00   1.00    3.25    --  -18.22-178.00 -90.00   50
 12  \w    -25.00  27.00   1.00    3.25    --   17.29 -99.00-180.00   52
 13  \w    -25.00  58.00   1.00    3.25    --   17.29 -99.00   0.00   83
;
_diffrn_measurement_device 'four-circle diffractometer'
_diffrn_measurement_device_type 'Xcalibur, Ruby, Gemini'
_diffrn_measurement_method '\w scans'
_diffrn_orient_matrix_type 'CrysAlisPro convention (1999,Acta A55,543-557)'
_diffrn_orient_matrix_UB_11 0.0409473000
_diffrn_orient_matrix_UB_12 -0.0338068000
_diffrn_orient_matrix_UB_13 0.0085845000
_diffrn_orient_matrix_UB_21 -0.0564065000
_diffrn_orient_matrix_UB_22 -0.0101457000
_diffrn_orient_matrix_UB_23 0.0236501000
_diffrn_orient_matrix_UB_31 -0.0459243000
_diffrn_orient_matrix_UB_32 -0.0176696000
_diffrn_orient_matrix_UB_33 -0.0300140000
_diffrn_radiation_monochromator graphite
_diffrn_radiation_probe x-ray
_diffrn_radiation_type MoK\a
_diffrn_radiation_wavelength 0.71073
_diffrn_reflns_av_R_equivalents 0.0428
_diffrn_reflns_av_unetI/netI 0.0258
_diffrn_reflns_Laue_measured_fraction_full 0.999
_diffrn_reflns_Laue_measured_fraction_max 0.962
_diffrn_reflns_limit_h_max 12
_diffrn_reflns_limit_h_min -12
_diffrn_reflns_limit_k_max 26
_diffrn_reflns_limit_k_min -27
_diffrn_reflns_limit_l_max 27
_diffrn_reflns_limit_l_min -27
_diffrn_reflns_number 85124
_diffrn_reflns_point_group_measured_fraction_full 0.999
_diffrn_reflns_point_group_measured_fraction_max 0.962
_diffrn_reflns_theta_full 25.242
_diffrn_reflns_theta_max 32.415
_diffrn_reflns_theta_min 2.396
_diffrn_source 'fine-focus sealed X-ray tube'
_diffrn_source_type 'Enhance (Mo) X-ray Source'
_exptl_absorpt_coefficient_mu 6.232
_exptl_absorpt_correction_T_max 1.00000
_exptl_absorpt_correction_T_min 0.66091
_exptl_absorpt_correction_type multi-scan
_exptl_absorpt_process_details
;
CrysAlisPro 1.171.38.43d (Rigaku Oxford Diffraction, 2015)
Empirical absorption correction using spherical harmonics,
 implemented in SCALE3 ABSPACK scaling algorithm.
;
_exptl_crystal_colour colourless
_exptl_crystal_colour_primary colourless
_exptl_crystal_density_diffrn 1.851
_exptl_crystal_description block
_exptl_crystal_F_000 1496
_exptl_crystal_size_max 0.3
_exptl_crystal_size_mid 0.3
_exptl_crystal_size_min 0.2
_refine_diff_density_max 0.719
_refine_diff_density_min -0.843
_refine_diff_density_rms 0.121
_refine_ls_extinction_method none
_refine_ls_goodness_of_fit_ref 1.054
_refine_ls_hydrogen_treatment constr
_refine_ls_matrix_type full
_refine_ls_number_parameters 312
_refine_ls_number_reflns 9618
_refine_ls_number_restraints 0
_refine_ls_restrained_S_all 1.054
_refine_ls_R_factor_all 0.0306
_refine_ls_R_factor_gt 0.0223
_refine_ls_shift/su_max 0.003
_refine_ls_shift/su_mean 0.000
_refine_ls_structure_factor_coef Fsqd
_refine_ls_weighting_details 'w=1/[\s^2^(Fo^2^)+(0.0151P)^2^+2.0508P] where P=(Fo^2^+2Fc^2^)/3'
_refine_ls_weighting_scheme calc
_refine_ls_wR_factor_gt 0.0413
_refine_ls_wR_factor_ref 0.0437
_reflns_Friedel_coverage 0.000
_reflns_number_gt 8462
_reflns_number_total 9618
_reflns_threshold_expression 'I > 2\s(I)'
_cod_data_source_file om6b00697_si_003.cif
_cod_data_source_block ps37
_cod_database_code 4089087
_chemical_oxdiff_formula 'C20 H20 N2 O2 P Cl Pt'
_shelx_space_group_comment
;
The symmetry employed for this shelxl refinement is uniquely defined
by the following loop, which should always be used as a source of
symmetry information in preference to the above space-group names.
They are only intended as comments.
;
_reflns_odcompleteness_completeness 99.94
_reflns_odcompleteness_iscentric 1
_reflns_odcompleteness_theta 30.01
_olex2_refinement_description
;
1. Fixed Uiso
 At 1.2 times of:
  All C(H) groups, All C(H,H) groups
 At 1.5 times of:
  All C(H,H,H) groups
2.a Secondary CH2 refined with riding coordinates:
 C18(H18A,H18B), C19(H19A,H19B), C21(H21A,H21B), C22(H22A,H22B), C24(H24A,
 H24B), C25(H25A,H25B)
2.b Aromatic/amide H refined with riding coordinates:
 C2(H2), C4(H4), C5(H5), C8(H8), C9(H9), C10(H10), C14(H14), C16(H16)
2.c Idealised Me refined as rotating group:
 C13A(H13A,H13B,H13C), C17A(H17A,H17B,H17C), C20(H20A,H20B,H20C), C23(H23A,
 H23B,H23C), C26(H26A,H26B,H26C)
;
_shelx_shelxl_version_number 2014/7
_olex2_submission_special_instructions 'No special instructions were received'
_oxdiff_exptl_absorpt_empirical_details
;
Empirical correction (ABSPACK) includes:
- Absorption correction using spherical harmonics
- Frame scaling
;
_oxdiff_exptl_absorpt_empirical_full_max 1.448
_oxdiff_exptl_absorpt_empirical_full_min 0.759

loop_
_space_group_symop_operation_xyz
'x, y, z'
'-x, y+1/2, -z+1/2'
'-x, -y, -z'
'x, -y-1/2, z-1/2'

loop_
_atom_site_label
_atom_site_type_symbol
_atom_site_fract_x
_atom_site_fract_y
_atom_site_fract_z
_atom_site_U_iso_or_equiv
_atom_site_adp_type
_atom_site_occupancy
_atom_site_site_symmetry_order
_atom_site_calc_flag
_atom_site_refinement_flags_posn
Pt1 Pt 0.24241(2) 0.42030(2) 0.65345(2) 0.01568(2) Uani 1 1 d .
I1 I 0.05106(2) 0.36476(2) 0.74826(2) 0.02562(4) Uani 1 1 d .
P1 P 0.37986(7) 0.31361(3) 0.66418(3) 0.01952(11) Uani 1 1 d .
C1 C 0.2892(2) 0.45279(12) 0.55294(11) 0.0185(4) Uani 1 1 d .
C2 C 0.3602(3) 0.41377(13) 0.49948(12) 0.0254(5) Uani 1 1 d .
H2 H 0.4190 0.3700 0.5131 0.030 Uiso 1 1 calc R
C3 C 0.3458(3) 0.43797(14) 0.42747(13) 0.0284(5) Uani 1 1 d .
C4 C 0.2636(3) 0.49985(14) 0.40277(12) 0.0277(5) Uani 1 1 d .
H4 H 0.2560 0.5147 0.3525 0.033 Uiso 1 1 calc R
C5 C 0.1924(3) 0.53980(13) 0.45375(11) 0.0230(4) Uani 1 1 d .
H5 H 0.1340 0.5832 0.4384 0.028 Uiso 1 1 calc R
F3 F 0.4154(2) 0.39585(10) 0.37838(8) 0.0470(4) Uani 1 1 d .
C6 C 0.2041(2) 0.51785(12) 0.52791(11) 0.0185(4) Uani 1 1 d .
C7 C 0.1338(3) 0.56097(12) 0.58275(11) 0.0189(4) Uani 1 1 d .
N7 N 0.15004(19) 0.53059(9) 0.65176(9) 0.0159(3) Uani 1 1 d .
C8 C 0.0631(3) 0.63017(13) 0.56944(13) 0.0285(5) Uani 1 1 d .
H8 H 0.0479 0.6496 0.5207 0.034 Uiso 1 1 calc R
C9 C 0.0153(3) 0.67033(14) 0.62678(13) 0.0312(5) Uani 1 1 d .
H9 H -0.0371 0.7167 0.6179 0.037 Uiso 1 1 calc R
C10 C 0.0447(3) 0.64219(13) 0.69756(12) 0.0251(5) Uani 1 1 d .
H10 H 0.0184 0.6707 0.7382 0.030 Uiso 1 1 calc R
C11 C 0.1124(2) 0.57259(12) 0.70939(11) 0.0180(4) Uani 1 1 d .
C12 C 0.1582(2) 0.54853(11) 0.78714(11) 0.0173(4) Uani 1 1 d .
C13 C 0.0434(2) 0.53932(12) 0.83508(11) 0.0202(4) Uani 1 1 d .
C13A C -0.1307(3) 0.54076(15) 0.80927(12) 0.0268(5) Uani 1 1 d .
H13A H -0.1568 0.5863 0.7808 0.040 Uiso 1 1 calc GR
H13B H -0.1894 0.5397 0.8522 0.040 Uiso 1 1 calc GR
H13C H -0.1590 0.4972 0.7781 0.040 Uiso 1 1 calc GR
C14 C 0.0901(3) 0.52539(13) 0.90957(12) 0.0248(5) Uani 1 1 d .
H14 H 0.0142 0.5177 0.9427 0.030 Uiso 1 1 calc R
C15 C 0.2476(3) 0.52289(13) 0.93420(12) 0.0273(5) Uani 1 1 d .
F15 F 0.29100(19) 0.51179(9) 1.00803(7) 0.0407(4) Uani 1 1 d .
C16 C 0.3626(3) 0.53149(13) 0.88910(12) 0.0260(5) Uani 1 1 d .
H16 H 0.4706 0.5282 0.9084 0.031 Uiso 1 1 calc R
C17 C 0.3187(2) 0.54517(12) 0.81420(12) 0.0198(4) Uani 1 1 d .
C17A C 0.4446(3) 0.55847(14) 0.76481(14) 0.0275(5) Uani 1 1 d .
H17A H 0.4544 0.5145 0.7339 0.041 Uiso 1 1 calc GR
H17B H 0.5451 0.5679 0.7951 0.041 Uiso 1 1 calc GR
H17C H 0.4162 0.6017 0.7332 0.041 Uiso 1 1 calc GR
C18 C 0.2762(3) 0.23246(12) 0.62211(13) 0.0240(4) Uani 1 1 d .
H18A H 0.3387 0.1874 0.6370 0.029 Uiso 1 1 calc R
H18B H 0.1743 0.2278 0.6422 0.029 Uiso 1 1 calc R
C19 C 0.2447(3) 0.23435(14) 0.53810(14) 0.0348(6) Uani 1 1 d .
H19A H 0.1795 0.2785 0.5229 0.042 Uiso 1 1 calc R
H19B H 0.3460 0.2399 0.5177 0.042 Uiso 1 1 calc R
C20 C 0.1620(4) 0.16545(16) 0.50539(16) 0.0415(7) Uani 1 1 d .
H20A H 0.1482 0.1692 0.4514 0.062 Uiso 1 1 calc GR
H20B H 0.0588 0.1611 0.5231 0.062 Uiso 1 1 calc GR
H20C H 0.2254 0.1214 0.5204 0.062 Uiso 1 1 calc GR
C21 C 0.5745(3) 0.31226(13) 0.63188(13) 0.0261(5) Uani 1 1 d .
H21A H 0.5625 0.3281 0.5795 0.031 Uiso 1 1 calc R
H21B H 0.6415 0.3497 0.6604 0.031 Uiso 1 1 calc R
C22 C 0.6601(4) 0.23863(16) 0.6377(2) 0.0517(9) Uani 1 1 d .
H22A H 0.5853 0.1986 0.6202 0.062 Uiso 1 1 calc R
H22B H 0.6979 0.2287 0.6902 0.062 Uiso 1 1 calc R
C23 C 0.7986(3) 0.23618(16) 0.59343(17) 0.0403(6) Uani 1 1 d .
H23A H 0.7612 0.2428 0.5409 0.060 Uiso 1 1 calc GR
H23B H 0.8518 0.1880 0.6009 0.060 Uiso 1 1 calc GR
H23C H 0.8724 0.2762 0.6099 0.060 Uiso 1 1 calc GR
C24 C 0.4310(3) 0.28455(14) 0.76016(12) 0.0290(5) Uani 1 1 d .
H24A H 0.3331 0.2711 0.7809 0.035 Uiso 1 1 calc R
H24B H 0.4971 0.2393 0.7610 0.035 Uiso 1 1 calc R
C25 C 0.5182(4) 0.34306(17) 0.80976(15) 0.0438(7) Uani 1 1 d .
H25A H 0.6139 0.3587 0.7883 0.053 Uiso 1 1 calc R
H25B H 0.4502 0.3874 0.8120 0.053 Uiso 1 1 calc R
C26 C 0.5647(6) 0.3134(2) 0.88754(18) 0.0782(13) Uani 1 1 d .
H26A H 0.6349 0.2706 0.8856 0.117 Uiso 1 1 calc GR
H26B H 0.4701 0.2981 0.9089 0.117 Uiso 1 1 calc GR
H26C H 0.6192 0.3526 0.9182 0.117 Uiso 1 1 calc GR

loop_
_atom_site_aniso_label
_atom_site_aniso_U_11
_atom_site_aniso_U_22
_atom_site_aniso_U_33
_atom_site_aniso_U_23
_atom_site_aniso_U_13
_atom_site_aniso_U_12
Pt1 0.01927(4) 0.01393(4) 0.01441(4) 0.00125(3) 0.00436(3) 0.00132(3)
I1 0.03257(8) 0.02057(7) 0.02630(7) 0.00220(5) 0.01413(6) -0.00188(6)
P1 0.0233(3) 0.0152(2) 0.0207(3) 0.0018(2) 0.0052(2) 0.0025(2)
C1 0.0210(10) 0.0194(10) 0.0158(9) 0.0019(8) 0.0056(7) -0.0008(8)
C2 0.0314(12) 0.0230(11) 0.0233(11) 0.0007(9) 0.0100(9) 0.0032(9)
C3 0.0387(13) 0.0275(12) 0.0217(11) -0.0034(9) 0.0143(10) -0.0013(10)
C4 0.0377(13) 0.0289(12) 0.0170(10) 0.0023(9) 0.0059(9) -0.0057(10)
C5 0.0284(11) 0.0220(11) 0.0185(10) 0.0026(8) 0.0023(8) -0.0037(9)
F3 0.0763(12) 0.0442(10) 0.0258(8) -0.0011(7) 0.0280(8) 0.0141(9)
C6 0.0206(10) 0.0185(10) 0.0166(9) 0.0013(8) 0.0036(7) -0.0023(8)
C7 0.0219(10) 0.0179(10) 0.0172(9) 0.0025(8) 0.0034(8) -0.0002(8)
N7 0.0173(8) 0.0155(8) 0.0151(7) 0.0010(6) 0.0027(6) 0.0007(6)
C8 0.0401(14) 0.0234(11) 0.0221(11) 0.0076(9) 0.0045(10) 0.0085(10)
C9 0.0415(14) 0.0229(12) 0.0292(12) 0.0051(9) 0.0046(10) 0.0146(10)
C10 0.0312(12) 0.0205(11) 0.0243(11) -0.0009(9) 0.0055(9) 0.0078(9)
C11 0.0182(9) 0.0188(10) 0.0176(9) -0.0005(7) 0.0038(7) 0.0009(8)
C12 0.0193(9) 0.0149(9) 0.0176(9) -0.0019(7) 0.0017(7) 0.0017(7)
C13 0.0209(10) 0.0209(10) 0.0189(9) -0.0017(8) 0.0026(8) 0.0013(8)
C13A 0.0185(10) 0.0388(14) 0.0238(11) -0.0040(10) 0.0057(8) 0.0031(9)
C14 0.0301(11) 0.0271(12) 0.0181(10) 0.0011(9) 0.0065(8) -0.0013(9)
C15 0.0384(13) 0.0243(12) 0.0174(10) 0.0035(9) -0.0039(9) 0.0003(10)
F15 0.0525(10) 0.0482(10) 0.0184(7) 0.0065(6) -0.0082(6) -0.0026(8)
C16 0.0234(11) 0.0249(11) 0.0273(11) -0.0013(9) -0.0059(9) 0.0017(9)
C17 0.0190(9) 0.0161(10) 0.0242(10) -0.0029(8) 0.0018(8) -0.0005(8)
C17A 0.0185(10) 0.0309(12) 0.0334(12) -0.0057(10) 0.0051(9) -0.0020(9)
C18 0.0260(11) 0.0150(10) 0.0320(12) 0.0002(9) 0.0073(9) -0.0003(8)
C19 0.0481(16) 0.0214(12) 0.0335(13) -0.0004(10) -0.0008(11) -0.0036(11)
C20 0.0545(18) 0.0301(14) 0.0394(15) -0.0045(12) 0.0036(13) -0.0056(13)
C21 0.0256(11) 0.0204(11) 0.0329(12) 0.0041(9) 0.0061(9) 0.0040(9)
C22 0.0358(15) 0.0265(14) 0.098(3) 0.0124(15) 0.0305(16) 0.0104(12)
C23 0.0307(13) 0.0346(15) 0.0567(18) -0.0069(13) 0.0094(12) 0.0062(11)
C24 0.0374(13) 0.0246(12) 0.0252(11) 0.0050(9) 0.0044(10) 0.0086(10)
C25 0.0564(19) 0.0384(16) 0.0328(14) -0.0029(12) -0.0097(13) 0.0102(14)
C26 0.115(4) 0.080(3) 0.0326(17) 0.0031(18) -0.019(2) 0.014(3)

loop_
_atom_type_symbol
_atom_type_description
_atom_type_scat_dispersion_real
_atom_type_scat_dispersion_imag
_atom_type_scat_source
C C 0.0033 0.0016 'International Tables Vol C Tables 4.2.6.8 and 6.1.1.4'
H H 0.0000 0.0000 'International Tables Vol C Tables 4.2.6.8 and 6.1.1.4'
F F 0.0171 0.0103 'International Tables Vol C Tables 4.2.6.8 and 6.1.1.4'
I I -0.4742 1.8119 'International Tables Vol C Tables 4.2.6.8 and 6.1.1.4'
N N 0.0061 0.0033 'International Tables Vol C Tables 4.2.6.8 and 6.1.1.4'
P P 0.1023 0.0942 'International Tables Vol C Tables 4.2.6.8 and 6.1.1.4'
Pt Pt -1.7033 8.3905 'International Tables Vol C Tables 4.2.6.8 and 6.1.1.4'

loop_
_geom_angle_atom_site_label_1
_geom_angle_atom_site_label_2
_geom_angle_atom_site_label_3
_geom_angle
P1 Pt1 I1 88.912(15)
C1 Pt1 I1 152.99(6)
C1 Pt1 P1 99.62(6)
C1 Pt1 N7 80.30(7)
N7 Pt1 I1 95.71(4)
N7 Pt1 P1 169.77(5)
C18 P1 Pt1 114.93(8)
C18 P1 C21 105.60(11)
C18 P1 C24 102.85(11)
C21 P1 Pt1 118.06(8)
C24 P1 Pt1 112.91(8)
C24 P1 C21 100.50(11)
C2 C1 Pt1 129.95(16)
C2 C1 C6 115.89(19)
C6 C1 Pt1 112.36(14)
C1 C2 H2 119.6
C3 C2 C1 120.8(2)
C3 C2 H2 119.6
C4 C3 C2 123.8(2)
C4 C3 F3 119.0(2)
F3 C3 C2 117.1(2)
C3 C4 H4 121.4
C3 C4 C5 117.1(2)
C5 C4 H4 121.4
C4 C5 H5 119.3
C4 C5 C6 121.4(2)
C6 C5 H5 119.3
C1 C6 C7 117.12(18)
C5 C6 C1 121.0(2)
C5 C6 C7 121.84(19)
N7 C7 C6 114.70(18)
N7 C7 C8 120.84(19)
C8 C7 C6 124.35(19)
C7 N7 Pt1 112.43(13)
C7 N7 C11 118.88(18)
C11 N7 Pt1 128.65(13)
C7 C8 H8 120.0
C9 C8 C7 120.0(2)
C9 C8 H8 120.0
C8 C9 H9 120.6
C8 C9 C10 118.9(2)
C10 C9 H9 120.6
C9 C10 H10 119.9
C9 C10 C11 120.1(2)
C11 C10 H10 119.9
N7 C11 C10 120.86(19)
N7 C11 C12 120.95(18)
C10 C11 C12 117.88(19)
C13 C12 C11 120.32(18)
C13 C12 C17 120.38(19)
C17 C12 C11 118.73(19)
C12 C13 C13A 122.96(19)
C14 C13 C12 119.3(2)
C14 C13 C13A 117.7(2)
C13 C13A H13A 109.5
C13 C13A H13B 109.5
C13 C13A H13C 109.5
H13A C13A H13B 109.5
H13A C13A H13C 109.5
H13B C13A H13C 109.5
C13 C14 H14 120.6
C15 C14 C13 118.8(2)
C15 C14 H14 120.6
F15 C15 C14 117.8(2)
C16 C15 C14 123.5(2)
C16 C15 F15 118.7(2)
C15 C16 H16 120.6
C15 C16 C17 118.8(2)
C17 C16 H16 120.6
C12 C17 C17A 121.60(19)
C16 C17 C12 119.2(2)
C16 C17 C17A 119.1(2)
C17 C17A H17A 109.5
C17 C17A H17B 109.5
C17 C17A H17C 109.5
H17A C17A H17B 109.5
H17A C17A H17C 109.5
H17B C17A H17C 109.5
P1 C18 H18A 108.5
P1 C18 H18B 108.5
H18A C18 H18B 107.5
C19 C18 P1 114.99(16)
C19 C18 H18A 108.5
C19 C18 H18B 108.5
C18 C19 H19A 108.9
C18 C19 H19B 108.9
H19A C19 H19B 107.7
C20 C19 C18 113.3(2)
C20 C19 H19A 108.9
C20 C19 H19B 108.9
C19 C20 H20A 109.5
C19 C20 H20B 109.5
C19 C20 H20C 109.5
H20A C20 H20B 109.5
H20A C20 H20C 109.5
H20B C20 H20C 109.5
P1 C21 H21A 108.2
P1 C21 H21B 108.2
H21A C21 H21B 107.4
C22 C21 P1 116.17(18)
C22 C21 H21A 108.2
C22 C21 H21B 108.2
C21 C22 H22A 109.0
C21 C22 H22B 109.0
C21 C22 C23 113.1(2)
H22A C22 H22B 107.8
C23 C22 H22A 109.0
C23 C22 H22B 109.0
C22 C23 H23A 109.5
C22 C23 H23B 109.5
C22 C23 H23C 109.5
H23A C23 H23B 109.5
H23A C23 H23C 109.5
H23B C23 H23C 109.5
P1 C24 H24A 108.6
P1 C24 H24B 108.6
H24A C24 H24B 107.6
C25 C24 P1 114.54(18)
C25 C24 H24A 108.6
C25 C24 H24B 108.6
C24 C25 H25A 109.3
C24 C25 H25B 109.3
H25A C25 H25B 108.0
C26 C25 C24 111.5(3)
C26 C25 H25A 109.3
C26 C25 H25B 109.3
C25 C26 H26A 109.5
C25 C26 H26B 109.5
C25 C26 H26C 109.5
H26A C26 H26B 109.5
H26A C26 H26C 109.5
H26B C26 H26C 109.5

loop_
_geom_bond_atom_site_label_1
_geom_bond_atom_site_label_2
_geom_bond_distance
Pt1 I1 2.71245(16)
Pt1 P1 2.2454(6)
Pt1 C1 2.010(2)
Pt1 N7 2.1324(17)
P1 C18 1.827(2)
P1 C21 1.834(2)
P1 C24 1.829(2)
C1 C2 1.398(3)
C1 C6 1.423(3)
C2 H2 0.9500
C2 C3 1.375(3)
C3 C4 1.363(4)
C3 F3 1.364(3)
C4 H4 0.9500
C4 C5 1.375(3)
C5 H5 0.9500
C5 C6 1.401(3)
C6 C7 1.453(3)
C7 N7 1.364(3)
C7 C8 1.391(3)
N7 C11 1.364(3)
C8 H8 0.9500
C8 C9 1.373(3)
C9 H9 0.9500
C9 C10 1.381(3)
C10 H10 0.9500
C10 C11 1.384(3)
C11 C12 1.489(3)
C12 C13 1.402(3)
C12 C17 1.405(3)
C13 C13A 1.508(3)
C13 C14 1.392(3)
C13A H13A 0.9800
C13A H13B 0.9800
C13A H13C 0.9800
C14 H14 0.9500
C14 C15 1.370(3)
C15 F15 1.368(2)
C15 C16 1.366(3)
C16 H16 0.9500
C16 C17 1.395(3)
C17 C17A 1.505(3)
C17A H17A 0.9800
C17A H17B 0.9800
C17A H17C 0.9800
C18 H18A 0.9900
C18 H18B 0.9900
C18 C19 1.524(3)
C19 H19A 0.9900
C19 H19B 0.9900
C19 C20 1.513(4)
C20 H20A 0.9800
C20 H20B 0.9800
C20 H20C 0.9800
C21 H21A 0.9900
C21 H21B 0.9900
C21 C22 1.509(3)
C22 H22A 0.9900
C22 H22B 0.9900
C22 C23 1.514(4)
C23 H23A 0.9800
C23 H23B 0.9800
C23 H23C 0.9800
C24 H24A 0.9900
C24 H24B 0.9900
C24 C25 1.523(4)
C25 H25A 0.9900
C25 H25B 0.9900
C25 C26 1.523(4)
C26 H26A 0.9800
C26 H26B 0.9800
C26 H26C 0.9800
